data_2210068
loop_
_publ_author_name
'Jun Wan'
'Zheng-Zhong Peng'
'Sai Bi'
'Yue-Qin Yu'
'Shu-Sheng Zhang'

_publ_section_title
;
 2-(1<i>H</i>-1,2,3-Benzotriazol-1-ylmethyl)-1-(2,4-dichlorobenzoyl)ethyl
 nicotinate monohydrate
;
_journal_coeditor_code AT2088
_journal_issue 9
_journal_name_full 'Acta Crystallographica Section E'
_journal_page_first o4067
_journal_page_last o4069
_journal_paper_doi 10.1107/S1600536806033162
_journal_volume 62
_journal_year 2006
_chemical_formula_iupac 'C21 H14 Cl2 N4 O3 , H2 O'
_chemical_formula_moiety 'C21 H14 Cl2 N4 O3 , H2 O'
_chemical_formula_sum 'C21 H16 Cl2 N4 O4'
_chemical_formula_weight 459.28
_chemical_name_systematic
;
2-(1H-1,2,3-Benzotriazol-1-ylmethyl)-1-(2,4-dichlorobenzoyl)ethyl
nicotinate monohydrate
;
_space_group_IT_number 14
_symmetry_cell_setting monoclinic
_symmetry_space_group_name_Hall '-P 2ybc'
_symmetry_space_group_name_H-M 'P 1 21/c 1'
_atom_sites_solution_hydrogens geom
_atom_sites_solution_primary direct
_atom_sites_solution_secondary difmap
_audit_creation_method SHELXL97
_cell_angle_alpha 90.00
_cell_angle_beta 92.910(3)
_cell_angle_gamma 90.00
_cell_formula_units_Z 4
_cell_length_a 11.211(3)
_cell_length_b 13.035(3)
_cell_length_c 14.231(3)
_cell_measurement_reflns_used 3489
_cell_measurement_temperature 293(2)
_cell_measurement_theta_max 25.1
_cell_measurement_theta_min 2.4
_cell_volume 2077.0(9)
_computing_cell_refinement 'SAINT (Siemens, 1996)'
_computing_data_collection 'SMART (Siemens, 1996)'
_computing_data_reduction SAINT
_computing_molecular_graphics 'SHELXTL (Sheldrick, 1997b)'
_computing_publication_material
;
SHELXTL, PARST (Nardelli, 1995) and PLATON (Spek, 2003)
;
_computing_structure_refinement 'SHELXL97 (Sheldrick, 1997a)'
_computing_structure_solution 'SHELXS97 (Sheldrick, 1997a)'
_diffrn_ambient_temperature 293(2)
_diffrn_detector_area_resol_mean 8.33
_diffrn_measured_fraction_theta_full 0.996
_diffrn_measured_fraction_theta_max 0.996
_diffrn_measurement_device_type 'Siemens SMART 1000 CCD area-detector'
_diffrn_measurement_method \w
_diffrn_radiation_monochromator graphite
_diffrn_radiation_source 'fine-focus sealed tube'
_diffrn_radiation_type MoK\a
_diffrn_radiation_wavelength 0.71073
_diffrn_reflns_av_R_equivalents 0.0216
_diffrn_reflns_av_sigmaI/netI 0.0255
_diffrn_reflns_limit_h_max 5
_diffrn_reflns_limit_h_min -13
_diffrn_reflns_limit_k_max 16
_diffrn_reflns_limit_k_min -15
_diffrn_reflns_limit_l_max 17
_diffrn_reflns_limit_l_min -17
_diffrn_reflns_number 11426
_diffrn_reflns_theta_full 26.14
_diffrn_reflns_theta_max 26.14
_diffrn_reflns_theta_min 1.82
_diffrn_standards_number 0
_exptl_absorpt_coefficient_mu 0.350
_exptl_absorpt_correction_T_max 0.9559
_exptl_absorpt_correction_T_min 0.8585
_exptl_absorpt_correction_type multi-scan
_exptl_absorpt_process_details '(SADABS; Sheldrick, 1996)'
_exptl_crystal_colour yellow
_exptl_crystal_density_diffrn 1.469
_exptl_crystal_density_method 'not measured'
_exptl_crystal_description block
_exptl_crystal_F_000 944
_exptl_crystal_size_max 0.45
_exptl_crystal_size_mid 0.24
_exptl_crystal_size_min 0.13
_refine_diff_density_max 0.213
_refine_diff_density_min -0.183
_refine_ls_extinction_method none
_refine_ls_goodness_of_fit_ref 0.947
_refine_ls_hydrogen_treatment mixed
_refine_ls_matrix_type full
_refine_ls_number_parameters 288
_refine_ls_number_reflns 4118
_refine_ls_number_restraints 2
_refine_ls_restrained_S_all 0.947
_refine_ls_R_factor_all 0.0547
_refine_ls_R_factor_gt 0.0391
_refine_ls_shift/su_max 0.000
_refine_ls_shift/su_mean 0.000
_refine_ls_structure_factor_coef Fsqd
_refine_ls_weighting_details 'calc w = 1/[\s^2^(Fo^2^)+(0.0573P)^2^+0.497P] where P=(Fo^2^+2Fc^2^)/3'
_refine_ls_weighting_scheme calc
_refine_ls_wR_factor_gt 0.0982
_refine_ls_wR_factor_ref 0.1076
_reflns_number_gt 3110
_reflns_number_total 4118
_reflns_threshold_expression I>2\s(I)
_cod_data_source_file at2088.cif
_cod_data_source_block I
_cod_original_cell_volume 2077.1(8)
_cod_original_sg_symbol_H-M 'P 21/c'
_cod_database_code 2210068
_cod_database_fobs_code 2210068

loop_
_symmetry_equiv_pos_as_xyz
'x, y, z'
'-x, y+1/2, -z+1/2'
'-x, -y, -z'
'x, -y-1/2, z-1/2'

loop_
_atom_site_type_symbol
_atom_site_label
_atom_site_fract_x
_atom_site_fract_y
_atom_site_fract_z
_atom_site_U_iso_or_equiv
_atom_site_adp_type
_atom_site_calc_flag
_atom_site_refinement_flags
_atom_site_occupancy
Cl Cl1 0.82183(5) 0.75717(4) 0.17513(4) 0.06782(19) Uani d . 1
Cl Cl2 1.05495(7) 0.63418(5) 0.48988(5) 0.0894(2) Uani d . 1
O O1 0.87270(13) 1.18055(12) 0.32936(11) 0.0706(4) Uani d . 1
O O2 0.69208(11) 1.13075(9) 0.27236(9) 0.0490(3) Uani d . 1
O O3 0.82570(15) 0.98937(12) 0.19369(10) 0.0716(4) Uani d . 1
O O1W 0.44877(17) 1.15223(13) 0.46861(12) 0.0714(5) Uani d D 1
H H1W1 0.5146(14) 1.145(2) 0.4995(16) 0.087(9) Uiso d D 1
H H2W1 0.462(3) 1.2052(14) 0.4360(17) 0.104(10) Uiso d D 1
N N1 0.53569(14) 0.95093(11) 0.24340(11) 0.0483(4) Uani d . 1
N N2 0.54917(17) 0.85259(12) 0.21547(14) 0.0622(5) Uani d . 1
N N3 0.48738(17) 0.83960(13) 0.13625(14) 0.0655(5) Uani d . 1
N N4 0.65894(16) 1.37829(13) 0.09611(12) 0.0594(5) Uani d . 1
C C1 0.67806(17) 1.29523(15) 0.14968(13) 0.0507(5) Uani d . 1
H H1A 0.6311 1.2375 0.1372 0.061 Uiso calc R 1
C C2 0.7277(2) 1.46032(16) 0.11610(15) 0.0596(5) Uani d . 1
H H2B 0.7143 1.5196 0.0807 0.072 Uiso calc R 1
C C3 0.8163(2) 1.46171(16) 0.18562(16) 0.0621(6) Uani d . 1
H H3B 0.8630 1.5200 0.1959 0.075 Uiso calc R 1
C C4 0.83535(19) 1.37551(15) 0.24023(15) 0.0559(5) Uani d . 1
H H4B 0.8951 1.3745 0.2880 0.067 Uiso calc R 1
C C5 0.76398(16) 1.29053(14) 0.22279(13) 0.0447(4) Uani d . 1
C C6 0.78405(17) 1.19699(14) 0.28039(13) 0.0481(4) Uani d . 1
C C7 0.71153(17) 1.03654(13) 0.32325(13) 0.0460(4) Uani d . 1
H H7A 0.7448 1.0528 0.3865 0.055 Uiso calc R 1
C C8 0.59182(18) 0.98464(15) 0.33208(13) 0.0523(5) Uani d . 1
H H8A 0.6026 0.9257 0.3732 0.063 Uiso calc R 1
H H8B 0.5385 1.0320 0.3616 0.063 Uiso calc R 1
C C9 0.43159(17) 0.92995(16) 0.11180(14) 0.0543(5) Uani d . 1
C C10 0.3549(2) 0.9563(2) 0.03470(16) 0.0706(6) Uani d . 1
H H10A 0.3333 0.9086 -0.0116 0.085 Uiso calc R 1
C C11 0.3134(2) 1.0542(2) 0.03014(17) 0.0738(7) Uani d . 1
H H11A 0.2621 1.0736 -0.0202 0.089 Uiso calc R 1
C C12 0.34598(19) 1.12661(17) 0.09950(17) 0.0646(6) Uani d . 1
H H12A 0.3163 1.1930 0.0934 0.077 Uiso calc R 1
C C13 0.41995(17) 1.10308(15) 0.17598(14) 0.0525(5) Uani d . 1
H H13A 0.4407 1.1513 0.2221 0.063 Uiso calc R 1
C C14 0.46230(15) 1.00253(14) 0.18055(13) 0.0449(4) Uani d . 1
C C15 0.80150(17) 0.97076(14) 0.27346(12) 0.0469(4) Uani d . 1
C C16 0.85664(16) 0.88333(13) 0.32773(12) 0.0426(4) Uani d . 1
C C17 0.87577(17) 0.78675(14) 0.28813(12) 0.0466(4) Uani d . 1
C C18 0.93554(18) 0.71077(15) 0.33840(14) 0.0531(5) Uani d . 1
H H18A 0.9468 0.6467 0.3115 0.064 Uiso calc R 1
C C19 0.97852(18) 0.73046(15) 0.42891(14) 0.0538(5) Uani d . 1
C C20 0.96192(18) 0.82406(16) 0.47081(14) 0.0552(5) Uani d . 1
H H20A 0.9915 0.8365 0.5320 0.066 Uiso calc R 1
C C21 0.90042(17) 0.89910(14) 0.42005(13) 0.0486(4) Uani d . 1
H H21A 0.8878 0.9622 0.4483 0.058 Uiso calc R 1

loop_
_atom_site_aniso_label
_atom_site_aniso_U_11
_atom_site_aniso_U_22
_atom_site_aniso_U_33
_atom_site_aniso_U_12
_atom_site_aniso_U_13
_atom_site_aniso_U_23
Cl1 0.0852(4) 0.0662(4) 0.0507(3) 0.0175(3) -0.0103(3) -0.0142(2)
Cl2 0.1157(6) 0.0732(4) 0.0774(4) 0.0445(4) -0.0125(4) 0.0130(3)
O1 0.0637(9) 0.0697(10) 0.0754(10) -0.0088(8) -0.0280(8) 0.0170(8)
O2 0.0516(8) 0.0381(7) 0.0560(8) 0.0011(6) -0.0093(6) 0.0070(5)
O3 0.1042(12) 0.0649(9) 0.0469(8) 0.0173(9) 0.0176(8) 0.0137(7)
O1W 0.0870(13) 0.0556(10) 0.0699(10) -0.0151(9) -0.0134(9) 0.0080(8)
N1 0.0520(9) 0.0355(8) 0.0578(9) -0.0006(7) 0.0072(8) 0.0003(7)
N2 0.0687(11) 0.0354(9) 0.0841(13) 0.0002(8) 0.0179(10) 0.0000(8)
N3 0.0695(12) 0.0450(10) 0.0831(13) -0.0082(9) 0.0146(10) -0.0170(9)
N4 0.0631(11) 0.0515(10) 0.0627(10) 0.0079(8) -0.0062(9) 0.0104(8)
C1 0.0528(11) 0.0428(10) 0.0558(11) 0.0013(9) -0.0046(9) 0.0001(9)
C2 0.0678(14) 0.0441(11) 0.0678(13) 0.0107(10) 0.0105(11) 0.0117(10)
C3 0.0686(14) 0.0399(11) 0.0781(15) -0.0053(10) 0.0052(12) -0.0017(10)
C4 0.0568(12) 0.0506(12) 0.0596(12) -0.0021(9) -0.0051(10) -0.0034(9)
C5 0.0449(10) 0.0406(10) 0.0484(10) 0.0036(8) 0.0008(8) -0.0008(8)
C6 0.0491(11) 0.0459(11) 0.0486(10) -0.0002(9) -0.0054(9) -0.0004(8)
C7 0.0550(11) 0.0404(10) 0.0419(9) 0.0043(8) -0.0043(8) 0.0059(8)
C8 0.0595(12) 0.0488(11) 0.0492(10) 0.0049(9) 0.0078(9) 0.0076(9)
C9 0.0488(11) 0.0512(12) 0.0639(12) -0.0100(9) 0.0138(10) -0.0113(10)
C10 0.0593(14) 0.0879(18) 0.0646(14) -0.0157(13) 0.0032(11) -0.0201(13)
C11 0.0559(13) 0.099(2) 0.0659(14) -0.0003(14) -0.0051(11) 0.0034(13)
C12 0.0529(12) 0.0635(14) 0.0773(15) 0.0072(11) 0.0033(11) 0.0099(11)
C13 0.0484(11) 0.0459(11) 0.0633(12) 0.0007(9) 0.0025(9) -0.0010(9)
C14 0.0409(10) 0.0416(10) 0.0526(10) -0.0047(8) 0.0080(8) -0.0009(8)
C15 0.0549(11) 0.0446(10) 0.0407(9) -0.0013(8) -0.0008(8) 0.0037(8)
C16 0.0443(10) 0.0423(10) 0.0412(9) 0.0034(8) 0.0024(8) 0.0032(7)
C17 0.0485(10) 0.0485(11) 0.0427(9) 0.0029(8) 0.0016(8) -0.0021(8)
C18 0.0585(12) 0.0433(11) 0.0574(12) 0.0086(9) 0.0035(10) -0.0014(9)
C19 0.0553(12) 0.0510(11) 0.0548(11) 0.0117(9) 0.0009(9) 0.0102(9)
C20 0.0602(12) 0.0610(12) 0.0437(10) 0.0099(10) -0.0046(9) 0.0036(9)
C21 0.0537(11) 0.0463(10) 0.0456(10) 0.0068(9) -0.0003(9) -0.0016(8)

loop_
_atom_type_symbol
_atom_type_description
_atom_type_scat_dispersion_real
_atom_type_scat_dispersion_imag
_atom_type_scat_source
C C 0.0033 0.0016 'International Tables Vol C Tables 4.2.6.8 and 6.1.1.4'
H H 0.0000 0.0000 'International Tables Vol C Tables 4.2.6.8 and 6.1.1.4'
N N 0.0061 0.0033 'International Tables Vol C Tables 4.2.6.8 and 6.1.1.4'
O O 0.0106 0.0060 'International Tables Vol C Tables 4.2.6.8 and 6.1.1.4'
Cl Cl 0.1484 0.1585 'International Tables Vol C Tables 4.2.6.8 and 6.1.1.4'

loop_
_geom_angle_atom_site_label_1
_geom_angle_atom_site_label_2
_geom_angle_atom_site_label_3
_geom_angle
C6 O2 C7 114.19(14)
H1W1 O1W H2W1 102(3)
N2 N1 C14 110.35(16)
N2 N1 C8 119.55(16)
C14 N1 C8 130.03(15)
N3 N2 N1 108.35(17)
N2 N3 C9 108.88(16)
C1 N4 C2 116.86(18)
N4 C1 C5 123.44(18)
N4 C1 H1A 118.3
C5 C1 H1A 118.3
N4 C2 C3 123.61(19)
N4 C2 H2B 118.2
C3 C2 H2B 118.2
C2 C3 C4 119.0(2)
C2 C3 H3B 120.5
C4 C3 H3B 120.5
C3 C4 C5 118.76(19)
C3 C4 H4B 120.6
C5 C4 H4B 120.6
C4 C5 C1 118.33(17)
C4 C5 C6 119.38(17)
C1 C5 C6 122.26(17)
O1 C6 O2 122.80(17)
O1 C6 C5 124.41(18)
O2 C6 C5 112.79(15)
O2 C7 C8 108.14(14)
O2 C7 C15 109.47(15)
C8 C7 C15 113.41(15)
O2 C7 H7A 108.6
C8 C7 H7A 108.6
C15 C7 H7A 108.6
N1 C8 C7 114.25(15)
N1 C8 H8A 108.7
C7 C8 H8A 108.7
N1 C8 H8B 108.7
C7 C8 H8B 108.7
H8A C8 H8B 107.6
N3 C9 C14 108.20(18)
N3 C9 C10 131.6(2)
C14 C9 C10 120.2(2)
C11 C10 C9 117.6(2)
C11 C10 H10A 121.2
C9 C10 H10A 121.2
C10 C11 C12 121.5(2)
C10 C11 H11A 119.3
C12 C11 H11A 119.3
C13 C12 C11 122.4(2)
C13 C12 H12A 118.8
C11 C12 H12A 118.8
C12 C13 C14 116.02(19)
C12 C13 H13A 122.0
C14 C13 H13A 122.0
N1 C14 C9 104.22(17)
N1 C14 C13 133.45(17)
C9 C14 C13 122.33(19)
O3 C15 C16 122.26(18)
O3 C15 C7 120.67(17)
C16 C15 C7 117.07(15)
C21 C16 C17 117.26(16)
C21 C16 C15 119.45(16)
C17 C16 C15 123.09(16)
C18 C17 C16 121.23(17)
C18 C17 Cl1 117.41(15)
C16 C17 Cl1 121.35(14)
C17 C18 C19 119.38(18)
C17 C18 H18A 120.3
C19 C18 H18A 120.3
C20 C19 C18 121.52(17)
C20 C19 Cl2 120.09(15)
C18 C19 Cl2 118.40(15)
C19 C20 C21 118.50(18)
C19 C20 H20A 120.8
C21 C20 H20A 120.8
C20 C21 C16 122.11(18)
C20 C21 H21A 118.9
C16 C21 H21A 118.9

loop_
_geom_bond_atom_site_label_1
_geom_bond_atom_site_label_2
_geom_bond_distance
_geom_bond_publ_flag
Cl1 C17 1.7325(18) yes
Cl2 C19 1.7283(19) yes
O1 C6 1.204(2) yes
O2 C6 1.345(2) yes
O2 C7 1.437(2) yes
O3 C15 1.205(2) yes
O1W H1W1 0.844(10) ?
O1W H2W1 0.849(10) ?
N1 N2 1.353(2) ?
N1 C14 1.362(2) ?
N1 C8 1.449(2) ?
N2 N3 1.304(3) ?
N3 C9 1.370(3) ?
N4 C1 1.335(2) ?
N4 C2 1.340(3) ?
C1 C5 1.383(3) ?
C1 H1A 0.9300 ?
C2 C3 1.366(3) ?
C2 H2B 0.9300 ?
C3 C4 1.377(3) ?
C3 H3B 0.9300 ?
C4 C5 1.382(3) ?
C4 H4B 0.9300 ?
C5 C6 1.480(3) ?
C7 C8 1.514(3) yes
C7 C15 1.525(3) yes
C7 H7A 0.9800 ?
C8 H8A 0.9700 ?
C8 H8B 0.9700 ?
C9 C14 1.392(3) ?
C9 C10 1.402(3) ?
C10 C11 1.359(3) ?
C10 H10A 0.9300 ?
C11 C12 1.400(3) ?
C11 H11A 0.9300 ?
C12 C13 1.369(3) ?
C12 H12A 0.9300 ?
C13 C14 1.394(3) ?
C13 H13A 0.9300 ?
C15 C16 1.493(2) ?
C16 C21 1.394(2) ?
C16 C17 1.400(2) ?
C17 C18 1.376(3) ?
C18 C19 1.376(3) ?
C18 H18A 0.9300 ?
C19 C20 1.375(3) ?
C20 C21 1.380(3) ?
C20 H20A 0.9300 ?
C21 H21A 0.9300 ?

loop_
_geom_hbond_atom_site_label_D
_geom_hbond_atom_site_label_H
_geom_hbond_atom_site_label_A
_geom_hbond_site_symmetry_A
_geom_hbond_distance_DH
_geom_hbond_distance_HA
_geom_hbond_distance_DA
_geom_hbond_angle_DHA
_geom_hbond_publ_flag
O1W H2W1 N3 2_655 0.85(2) 2.12(2) 2.969(3) 174(3) yes
C1 H1A O2 1_555 0.93 2.44 2.764(2) 100 yes
C2 H2B O1W 2_655 0.93 2.59 3.374(3) 143 yes
C8 H8A O1W 3_676 0.97 2.56 3.401(3) 145 yes
C8 H8B O1W 1_555 0.97 2.44 3.382(3) 164 yes
C20 H20A O1 3_776 0.93 2.44 3.316(3) 157 yes

loop_
_geom_torsion_atom_site_label_1
_geom_torsion_atom_site_label_2
_geom_torsion_atom_site_label_3
_geom_torsion_atom_site_label_4
_geom_torsion
C14 N1 N2 N3 0.4(2)
C8 N1 N2 N3 177.56(16)
N1 N2 N3 C9 -0.5(2)
C2 N4 C1 C5 -0.2(3)
C1 N4 C2 C3 1.7(3)
N4 C2 C3 C4 -1.6(3)
C2 C3 C4 C5 0.0(3)
C3 C4 C5 C1 1.4(3)
C3 C4 C5 C6 179.49(19)
N4 C1 C5 C4 -1.3(3)
N4 C1 C5 C6 -179.34(19)
C7 O2 C6 O1 -3.1(3)
C7 O2 C6 C5 176.67(15)
C4 C5 C6 O1 -15.7(3)
C1 C5 C6 O1 162.4(2)
C4 C5 C6 O2 164.53(17)
C1 C5 C6 O2 -17.4(3)
C6 O2 C7 C8 163.48(15)
C6 O2 C7 C15 -72.52(19)
N2 N1 C8 C7 96.1(2)
C14 N1 C8 C7 -87.5(2)
O2 C7 C8 N1 65.8(2)
C15 C7 C8 N1 -55.8(2)
N2 N3 C9 C14 0.4(2)
N2 N3 C9 C10 -179.3(2)
N3 C9 C10 C11 180.0(2)
C14 C9 C10 C11 0.3(3)
C9 C10 C11 C12 0.2(3)
C10 C11 C12 C13 -0.7(4)
C11 C12 C13 C14 0.6(3)
N2 N1 C14 C9 -0.2(2)
C8 N1 C14 C9 -176.92(17)
N2 N1 C14 C13 179.9(2)
C8 N1 C14 C13 3.2(3)
N3 C9 C14 N1 -0.1(2)
C10 C9 C14 N1 179.64(17)
N3 C9 C14 C13 179.83(17)
C10 C9 C14 C13 -0.4(3)
C12 C13 C14 N1 179.87(19)
C12 C13 C14 C9 0.0(3)
O2 C7 C15 O3 -15.5(2)
C8 C7 C15 O3 105.3(2)
O2 C7 C15 C16 164.71(15)
C8 C7 C15 C16 -74.4(2)
O3 C15 C16 C21 133.9(2)
C7 C15 C16 C21 -46.4(2)
O3 C15 C16 C17 -40.8(3)
C7 C15 C16 C17 138.90(18)
C21 C16 C17 C18 -0.1(3)
C15 C16 C17 C18 174.69(18)
C21 C16 C17 Cl1 178.20(14)
C15 C16 C17 Cl1 -7.0(3)
C16 C17 C18 C19 -0.8(3)
Cl1 C17 C18 C19 -179.14(16)
C17 C18 C19 C20 0.8(3)
C17 C18 C19 Cl2 -179.17(15)
C18 C19 C20 C21 0.1(3)
Cl2 C19 C20 C21 -179.96(16)
C19 C20 C21 C16 -1.0(3)
C17 C16 C21 C20 1.0(3)
C15 C16 C21 C20 -173.99(18)
